data_4116543
loop_
_publ_author_name
'George J. P. Britovsek'
'Michael Bruce'
'Vernon C. Gibson'
'Brian S. Kimberley'
'Peter J. Maddox'
'Sergio Mastroianni'
'Stuart J. McTavish'
'Carl Redshaw'
'Gregory A. Solan'
'Staffan Str\"omberg'
'Andrew J. P. White'
'David J. Williams'

_publ_section_title
;
 Iron and Cobalt Ethylene Polymerization Catalysts Bearing
 2,6-Bis(Imino)Pyridyl Ligands: Synthesis, Structures, and Polymerization
 Studies
;
_journal_name_full 'Journal of the American Chemical Society'
_journal_page_first 8728
_journal_page_last 8740
_journal_paper_doi 10.1021/ja990449w
_journal_volume 121
_journal_year 1999
_chemical_formula_sum 'C33 H44 Cl2 Co N3 O0.5'
_chemical_formula_weight 620.54
_chemical_name_systematic
; 
 ? 
;
_space_group_IT_number 2
_symmetry_cell_setting triclinic
_symmetry_space_group_name_Hall '-P 1'
_symmetry_space_group_name_H-M 'P -1'
_atom_sites_solution_hydrogens geom
_atom_sites_solution_primary direct
_atom_sites_solution_secondary difmap
_audit_creation_method SHELXL
_cell_angle_alpha 84.137(12)
_cell_angle_beta 88.233(11)
_cell_angle_gamma 65.676(9)
_cell_formula_units_Z 2
_cell_length_a 8.7484(12)
_cell_length_b 9.8655(12)
_cell_length_c 20.970(3)
_cell_measurement_reflns_used 26
_cell_measurement_temperature 293(2)
_cell_measurement_theta_max 12.50
_cell_measurement_theta_min 4.61
_cell_volume 1640.5(4)
_computing_cell_refinement 'Siemens XSCANS'
_computing_data_collection 'Siemens XSCANS'
_computing_data_reduction 'Siemens SHELXTL'
_computing_molecular_graphics 'Siemens SHELXTL'
_computing_publication_material 'Siemens SHELXTL'
_computing_structure_refinement 'SHELXL-93 (Sheldrick, 1993)'
_computing_structure_solution 'SHELXS-86 (Sheldrick, 1990)'
_diffrn_ambient_temperature 293(2)
_diffrn_measurement_device 'Siemens P4'
_diffrn_measurement_method '\w scans'
_diffrn_radiation_monochromator graphite
_diffrn_radiation_source 'fine-focus sealed tube'
_diffrn_radiation_type MoK\a
_diffrn_radiation_wavelength 0.71073
_diffrn_reflns_av_R_equivalents 0.0368
_diffrn_reflns_av_sigmaI/netI 0.0813
_diffrn_reflns_limit_h_max 10
_diffrn_reflns_limit_h_min 0
_diffrn_reflns_limit_k_max 11
_diffrn_reflns_limit_k_min -10
_diffrn_reflns_limit_l_max 24
_diffrn_reflns_limit_l_min -24
_diffrn_reflns_number 5757
_diffrn_reflns_theta_max 25.00
_diffrn_reflns_theta_min 2.28
_diffrn_standards_decay_% 6.34
_diffrn_standards_interval_count 97
_diffrn_standards_number 3
_exptl_absorpt_coefficient_mu 0.713
_exptl_absorpt_correction_T_max 0.9642
_exptl_absorpt_correction_T_min 0.7707
_exptl_absorpt_correction_type 'Lamina [0 0 1]'
_exptl_crystal_colour Orange
_exptl_crystal_density_diffrn 1.256
_exptl_crystal_description 'platy prisms'
_exptl_crystal_F_000 656
_exptl_crystal_size_max 0.67
_exptl_crystal_size_mid 0.47
_exptl_crystal_size_min 0.10
_refine_diff_density_max 0.367
_refine_diff_density_min -0.211
_refine_diff_density_rms 0.057
_refine_ls_extinction_method none
_refine_ls_goodness_of_fit_all 1.012
_refine_ls_goodness_of_fit_obs 1.079
_refine_ls_matrix_type full
_refine_ls_number_parameters 361
_refine_ls_number_reflns 4865
_refine_ls_number_restraints 0
_refine_ls_restrained_S_all 1.039
_refine_ls_restrained_S_obs 1.079
_refine_ls_R_factor_all 0.0890
_refine_ls_R_factor_obs 0.0506
_refine_ls_shift/esd_max 0.002
_refine_ls_shift/esd_mean 0.000
_refine_ls_structure_factor_coef Fsqd
_refine_ls_weighting_details 'w=1/[\s^2^(Fo^2^)+(0.0423P)^2^+0.0000P] where P=(Fo^2^+2Fc^2^)/3'
_refine_ls_weighting_scheme calc
_refine_ls_wR_factor_all 0.1163
_refine_ls_wR_factor_obs 0.0991
_reflns_number_observed 3713
_reflns_number_total 5372
_reflns_observed_criterion >2sigma(I)
_cod_data_source_file ja990449w_3.cif
_cod_data_source_block VG9828
_cod_depositor_comments
;
The following automatic conversions were performed:

'_refine_ls_weighting_scheme' value 'calc
w=1/[\s^2^(Fo^2^)+(0.0423P)^2^+0.0000P] where P=(Fo^2^+2Fc^2^)/3' was
changed to 'calc'. New tag '_refine_ls_weighting_details' was
created. The value of the new tag was set to
'w=1/[\s^2^(Fo^2^)+(0.0423P)^2^+0.0000P] where P=(Fo^2^+2Fc^2^)/3'.

Automatic conversion script
Id: cif_fix_values 3143 2015-03-26 13:38:13Z robertas 
;
_cod_original_formula_sum 'C33 H44 N3 O0.50 Cl2 Co'
_cod_database_code 4116543

loop_
_symmetry_equiv_pos_as_xyz
'x, y, z'
'-x, -y, -z'

loop_
_atom_site_aniso_label
_atom_site_aniso_U_11
_atom_site_aniso_U_22
_atom_site_aniso_U_33
_atom_site_aniso_U_23
_atom_site_aniso_U_13
_atom_site_aniso_U_12
Co 0.0377(3) 0.0273(2) 0.0328(3) -0.0075(2) 0.0044(2) -0.0148(2)
Cl1 0.0460(6) 0.0604(6) 0.0484(6) -0.0049(5) -0.0050(5) -0.0068(5)
Cl2 0.0857(8) 0.0334(5) 0.0602(7) -0.0102(4) 0.0156(6) -0.0310(5)
N1 0.039(2) 0.0261(13) 0.033(2) -0.0031(11) 0.0026(13) -0.0150(12)
C2 0.036(2) 0.028(2) 0.034(2) -0.0072(13) 0.0004(15) -0.0123(14)
C3 0.053(2) 0.028(2) 0.047(2) -0.0101(15) 0.002(2) -0.018(2)
C4 0.073(3) 0.034(2) 0.049(2) -0.003(2) 0.007(2) -0.029(2)
C5 0.062(3) 0.040(2) 0.047(2) -0.008(2) 0.013(2) -0.031(2)
C6 0.041(2) 0.029(2) 0.037(2) -0.0039(14) 0.004(2) -0.0166(15)
C7 0.035(2) 0.032(2) 0.036(2) -0.0101(14) 0.000(2) -0.0117(14)
N7 0.034(2) 0.0346(14) 0.029(2) -0.0059(11) 0.0038(12) -0.0162(12)
C8 0.079(3) 0.047(2) 0.040(2) -0.023(2) 0.019(2) -0.032(2)
C9 0.042(2) 0.033(2) 0.031(2) -0.0046(14) 0.003(2) -0.016(2)
N9 0.033(2) 0.0296(14) 0.034(2) -0.0081(12) 0.0037(13) -0.0127(12)
C10 0.071(3) 0.052(2) 0.057(3) -0.013(2) 0.029(2) -0.031(2)
C11 0.046(2) 0.035(2) 0.031(2) -0.0080(14) 0.004(2) -0.020(2)
C12 0.048(2) 0.041(2) 0.033(2) -0.0061(15) 0.002(2) -0.019(2)
C13 0.066(3) 0.053(2) 0.038(2) 0.004(2) -0.001(2) -0.027(2)
C14 0.069(3) 0.072(3) 0.038(2) -0.003(2) 0.011(2) -0.046(3)
C15 0.050(3) 0.072(3) 0.053(3) -0.011(2) 0.016(2) -0.037(2)
C16 0.042(2) 0.053(2) 0.041(2) -0.009(2) 0.006(2) -0.026(2)
C17 0.051(3) 0.066(3) 0.042(2) 0.009(2) 0.002(2) -0.018(2)
C18 0.063(4) 0.075(4) 0.090(5) -0.012(3) -0.001(3) -0.008(3)
C19 0.061(3) 0.083(4) 0.116(6) -0.005(4) -0.013(3) -0.041(3)
C20 0.042(2) 0.061(3) 0.055(3) -0.004(2) 0.001(2) -0.020(2)
C21 0.062(3) 0.078(4) 0.082(4) -0.012(3) 0.008(3) -0.011(3)
C22 0.073(4) 0.102(4) 0.064(4) -0.007(3) -0.011(3) -0.039(3)
C23 0.040(2) 0.032(2) 0.033(2) -0.0078(14) 0.012(2) -0.015(2)
C24 0.044(2) 0.045(2) 0.044(2) -0.015(2) 0.011(2) -0.023(2)
C25 0.064(3) 0.058(2) 0.048(2) -0.026(2) 0.014(2) -0.036(2)
C26 0.073(3) 0.040(2) 0.065(3) -0.025(2) 0.031(3) -0.027(2)
C27 0.061(3) 0.037(2) 0.053(3) -0.007(2) 0.021(2) -0.014(2)
C28 0.042(2) 0.032(2) 0.045(2) -0.003(2) 0.011(2) -0.009(2)
C29 0.049(3) 0.063(3) 0.045(2) -0.021(2) 0.002(2) -0.019(2)
C30 0.057(4) 0.108(5) 0.133(7) -0.040(5) 0.005(4) -0.037(4)
C31 0.074(4) 0.103(5) 0.058(4) -0.002(3) -0.011(3) -0.006(4)
C32 0.051(3) 0.053(2) 0.058(3) -0.010(2) -0.009(2) -0.003(2)
C33 0.092(5) 0.103(5) 0.061(4) 0.020(3) -0.007(3) -0.022(4)
C34 0.105(6) 0.122(6) 0.105(6) 0.022(5) -0.034(5) -0.070(5)
O 0.160(9) 0.054(4) 0.064(5) -0.005(3) 0.011(5) -0.063(5)

loop_
_atom_site_label
_atom_site_type_symbol
_atom_site_fract_x
_atom_site_fract_y
_atom_site_fract_z
_atom_site_U_iso_or_equiv
_atom_site_thermal_displace_type
_atom_site_occupancy
_atom_site_calc_flag
_atom_site_refinement_flags
Co Co 0.05495(7) 0.33234(5) 0.22979(3) 0.03183(14) Uani 1 d .
Cl1 Cl -0.18611(15) 0.48016(13) 0.17306(6) 0.0565(3) Uani 1 d .
Cl2 Cl 0.0867(2) 0.09840(11) 0.26413(6) 0.0575(3) Uani 1 d .
N1 N 0.1394(4) 0.4987(3) 0.22391(15) 0.0322(6) Uani 1 d .
C2 C 0.0827(5) 0.6022(4) 0.2657(2) 0.0326(7) Uani 1 d .
C3 C 0.1049(5) 0.7336(4) 0.2549(2) 0.0418(9) Uani 1 d .
H3A H 0.0638(5) 0.8060(4) 0.2836(2) 0.050 Uiso 1 calc R
C4 C 0.1896(6) 0.7556(4) 0.2004(2) 0.0499(11) Uani 1 d .
H4A H 0.2025(6) 0.8446(4) 0.1917(2) 0.060 Uiso 1 calc R
C5 C 0.2540(6) 0.6462(4) 0.1596(2) 0.0461(10) Uani 1 d .
H5A H 0.3147(6) 0.6581(4) 0.1239(2) 0.055 Uiso 1 calc R
C6 C 0.2267(5) 0.5163(4) 0.1727(2) 0.0351(8) Uani 1 d .
C7 C 0.0080(5) 0.5534(4) 0.3235(2) 0.0345(8) Uani 1 d .
N7 N -0.0031(4) 0.4285(3) 0.32288(14) 0.0316(6) Uani 1 d .
C8 C -0.0425(7) 0.6504(5) 0.3781(2) 0.0523(11) Uani 1 d .
H8A H -0.1184(7) 0.7499(5) 0.3625(2) 0.078 Uiso 1 d R
H8B H 0.0555(7) 0.6531(5) 0.3963(2) 0.078 Uiso 1 d R
H8C H -0.0968(7) 0.6101(5) 0.4103(2) 0.078 Uiso 1 d R
C9 C 0.2932(5) 0.3837(4) 0.1349(2) 0.0352(8) Uani 1 d .
N9 N 0.2466(4) 0.2793(3) 0.15405(15) 0.0322(6) Uani 1 d .
C10 C 0.4085(7) 0.3826(5) 0.0805(2) 0.0581(12) Uani 1 d .
H10A H 0.5016(7) 0.3985(5) 0.0958(2) 0.087 Uiso 1 d R
H10B H 0.3487(7) 0.4609(5) 0.0478(2) 0.087 Uiso 1 d R
H10C H 0.4491(7) 0.2879(5) 0.0631(2) 0.087 Uiso 1 d R
C11 C -0.0583(5) 0.3659(4) 0.3798(2) 0.0360(8) Uani 1 d .
C12 C 0.0645(5) 0.2606(4) 0.4222(2) 0.0405(9) Uani 1 d .
C13 C 0.0102(7) 0.2018(5) 0.4765(2) 0.0521(11) Uani 1 d .
H13A H 0.0893(7) 0.1318(5) 0.5052(2) 0.063 Uiso 1 calc R
C14 C -0.1574(7) 0.2439(5) 0.4892(2) 0.0544(11) Uani 1 d .
H14A H -0.1905(7) 0.2042(5) 0.5265(2) 0.065 Uiso 1 calc R
C15 C -0.2755(6) 0.3444(6) 0.4467(2) 0.0544(11) Uani 1 d .
H15A H -0.3887(6) 0.3723(6) 0.4555(2) 0.065 Uiso 1 calc R
C16 C -0.2290(5) 0.4062(5) 0.3902(2) 0.0434(9) Uani 1 d .
C17 C 0.2497(6) 0.2154(6) 0.4115(2) 0.0561(11) Uani 1 d .
H17A H 0.2639(6) 0.2571(6) 0.3684(2) 0.067 Uiso 1 calc R
C18 C 0.3470(8) 0.0459(7) 0.4154(4) 0.083(2) Uani 1 d .
H18A H 0.3005(8) 0.0061(7) 0.3851(4) 0.124 Uiso 1 calc R
H18B H 0.3391(8) 0.0029(7) 0.4579(4) 0.124 Uiso 1 calc R
H18C H 0.4626(8) 0.0220(7) 0.4056(4) 0.124 Uiso 1 calc R
C19 C 0.3226(8) 0.2780(7) 0.4591(4) 0.083(2) Uani 1 d .
H19A H 0.4403(8) 0.2478(7) 0.4514(4) 0.124 Uiso 1 calc R
H19B H 0.3069(8) 0.2410(7) 0.5018(4) 0.124 Uiso 1 calc R
H19C H 0.2670(8) 0.3852(7) 0.4544(4) 0.124 Uiso 1 calc R
C20 C -0.3644(6) 0.5086(5) 0.3421(2) 0.0532(11) Uani 1 d .
H20A H -0.3124(6) 0.5557(5) 0.3102(2) 0.064 Uiso 1 calc R
C21 C -0.5065(8) 0.6320(7) 0.3729(3) 0.080(2) Uani 1 d .
H21A H -0.5881(8) 0.6932(7) 0.3407(3) 0.120 Uiso 1 calc R
H21B H -0.4627(8) 0.6924(7) 0.3927(3) 0.120 Uiso 1 calc R
H21C H -0.5584(8) 0.5885(7) 0.4048(3) 0.120 Uiso 1 calc R
C22 C -0.4334(8) 0.4167(8) 0.3071(3) 0.078(2) Uani 1 d .
H22A H -0.3427(8) 0.3391(8) 0.2879(3) 0.118 Uiso 1 calc R
H22B H -0.5116(8) 0.4805(8) 0.2744(3) 0.118 Uiso 1 calc R
H22C H -0.4891(8) 0.3728(8) 0.3371(3) 0.118 Uiso 1 calc R
C23 C 0.3118(5) 0.1415(4) 0.1236(2) 0.0348(8) Uani 1 d .
C24 C 0.2284(5) 0.1284(4) 0.0705(2) 0.0420(9) Uani 1 d .
C25 C 0.2963(6) -0.0071(5) 0.0434(2) 0.0520(11) Uani 1 d .
H25A H 0.2452(6) -0.0182(5) 0.0072(2) 0.062 Uiso 1 calc R
C26 C 0.4371(7) -0.1248(5) 0.0689(3) 0.0576(13) Uani 1 d .
H26A H 0.4802(7) -0.2140(5) 0.0499(3) 0.069 Uiso 1 calc R
C27 C 0.5148(6) -0.1113(4) 0.1225(2) 0.0525(11) Uani 1 d .
H27A H 0.6088(6) -0.1924(4) 0.1398(2) 0.063 Uiso 1 calc R
C28 C 0.4549(5) 0.0223(4) 0.1513(2) 0.0419(9) Uani 1 d .
C29 C 0.0687(6) 0.2520(5) 0.0434(2) 0.0529(11) Uani 1 d .
H29A H 0.0459(6) 0.3379(5) 0.0677(2) 0.063 Uiso 1 calc R
C30 C -0.0773(8) 0.2094(9) 0.0534(4) 0.096(2) Uani 1 d .
H30A H -0.1774(8) 0.2900(9) 0.0357(4) 0.144 Uiso 1 calc R
H30B H -0.0916(8) 0.1893(9) 0.0984(4) 0.144 Uiso 1 calc R
H30C H -0.0564(8) 0.1216(9) 0.0323(4) 0.144 Uiso 1 calc R
C31 C 0.0873(9) 0.3024(8) -0.0278(3) 0.089(2) Uani 1 d .
H31A H 0.1818(9) 0.3284(8) -0.0319(3) 0.133 Uiso 1 calc R
H31B H -0.0127(9) 0.3878(8) -0.0421(3) 0.133 Uiso 1 calc R
H31C H 0.1043(9) 0.2223(8) -0.0535(3) 0.133 Uiso 1 calc R
C32 C 0.5433(6) 0.0365(5) 0.2090(3) 0.0596(12) Uani 1 d .
H32A H 0.4670(6) 0.1250(5) 0.2290(3) 0.072 Uiso 1 calc R
C33 C 0.5876(10) -0.0982(8) 0.2588(3) 0.093(2) Uani 1 d .
H33A H 0.6437(10) -0.0847(8) 0.2946(3) 0.140 Uiso 1 calc R
H33B H 0.6603(10) -0.1869(8) 0.2400(3) 0.140 Uiso 1 calc R
H33C H 0.4869(10) -0.1078(8) 0.2730(3) 0.140 Uiso 1 calc R
C34 C 0.7002(10) 0.0587(10) 0.1908(4) 0.105(3) Uani 1 d .
H34A H 0.7532(10) 0.0673(10) 0.2286(4) 0.158 Uiso 1 calc R
H34B H 0.6714(10) 0.1482(10) 0.1621(4) 0.158 Uiso 1 calc R
H34C H 0.7760(10) -0.0254(10) 0.1699(4) 0.158 Uiso 1 calc R
O O -0.1344(14) 0.0159(8) 0.3717(4) 0.087(3) Uani 0.50 d P

loop_
_atom_type_symbol
_atom_type_description
_atom_type_scat_dispersion_real
_atom_type_scat_dispersion_imag
_atom_type_scat_source
C C 0.0033 0.0016 'International Tables Vol C Tables 4.2.6.8 and 6.1.1.4'
H H 0.0000 0.0000 'International Tables Vol C Tables 4.2.6.8 and 6.1.1.4'
N N 0.0061 0.0033 'International Tables Vol C Tables 4.2.6.8 and 6.1.1.4'
O O 0.0106 0.0060 'International Tables Vol C Tables 4.2.6.8 and 6.1.1.4'
Cl Cl 0.1484 0.1585 'International Tables Vol C Tables 4.2.6.8 and 6.1.1.4'
Co Co 0.3494 0.9721 'International Tables Vol C Tables 4.2.6.8 and 6.1.1.4'

loop_
_geom_angle_atom_site_label_1
_geom_angle_atom_site_label_2
_geom_angle_atom_site_label_3
_geom_angle
N1 Co N7 74.03(12)
N1 Co N9 74.03(11)
N7 Co N9 141.31(12)
N1 Co Cl2 150.57(10)
N7 Co Cl2 98.29(8)
N9 Co Cl2 98.84(8)
N1 Co Cl1 92.88(9)
N7 Co Cl1 100.57(9)
N9 Co Cl1 102.28(9)
Cl2 Co Cl1 116.54(6)
C6 N1 C2 120.8(3)
C6 N1 Co 119.3(2)
C2 N1 Co 119.0(3)
N1 C2 C3 120.7(4)
N1 C2 C7 112.5(3)
C3 C2 C7 126.6(3)
C2 C3 C4 118.9(3)
C5 C4 C3 120.0(4)
C4 C5 C6 118.5(4)
N1 C6 C5 121.0(3)
N1 C6 C9 113.3(3)
C5 C6 C9 125.7(4)
N7 C7 C2 116.1(3)
N7 C7 C8 125.4(4)
C2 C7 C8 118.5(3)
C7 N7 C11 119.5(3)
C7 N7 Co 114.6(3)
C11 N7 Co 125.9(2)
N9 C9 C6 115.1(3)
N9 C9 C10 126.5(3)
C6 C9 C10 118.5(3)
C9 N9 C23 119.8(3)
C9 N9 Co 115.5(2)
C23 N9 Co 124.5(2)
C16 C11 C12 121.7(4)
C16 C11 N7 120.1(4)
C12 C11 N7 118.2(4)
C13 C12 C11 117.6(4)
C13 C12 C17 120.0(4)
C11 C12 C17 122.3(4)
C14 C13 C12 121.9(4)
C15 C14 C13 119.7(4)
C14 C15 C16 121.3(4)
C11 C16 C15 117.7(4)
C11 C16 C20 122.9(4)
C15 C16 C20 119.3(4)
C19 C17 C12 111.0(4)
C19 C17 C18 109.5(5)
C12 C17 C18 112.1(5)
C21 C20 C16 112.7(4)
C21 C20 C22 110.2(5)
C16 C20 C22 109.9(4)
C24 C23 C28 122.4(3)
C24 C23 N9 119.9(3)
C28 C23 N9 117.6(4)
C25 C24 C23 117.4(4)
C25 C24 C29 120.1(4)
C23 C24 C29 122.6(3)
C26 C25 C24 121.5(4)
C25 C26 C27 120.3(4)
C26 C27 C28 121.1(4)
C27 C28 C23 117.3(4)
C27 C28 C32 120.5(4)
C23 C28 C32 122.2(3)
C30 C29 C24 111.2(5)
C30 C29 C31 112.3(6)
C24 C29 C31 111.9(4)
C28 C32 C34 111.8(5)
C28 C32 C33 112.1(5)
C34 C32 C33 109.3(5)

loop_
_geom_bond_atom_site_label_1
_geom_bond_atom_site_label_2
_geom_bond_distance
Co N1 2.051(3)
Co N7 2.211(3)
Co N9 2.211(3)
Co Cl2 2.2509(11)
Co Cl1 2.2927(13)
N1 C6 1.337(5)
N1 C2 1.339(5)
C2 C3 1.383(5)
C2 C7 1.490(5)
C3 C4 1.389(6)
C4 C5 1.369(6)
C5 C6 1.397(5)
C6 C9 1.495(5)
C7 N7 1.277(5)
C7 C8 1.506(5)
N7 C11 1.449(5)
C9 N9 1.280(5)
C9 C10 1.497(6)
N9 C23 1.449(4)
C11 C16 1.394(6)
C11 C12 1.405(6)
C12 C13 1.384(6)
C12 C17 1.509(7)
C13 C14 1.375(7)
C14 C15 1.370(7)
C15 C16 1.403(6)
C16 C20 1.523(6)
C17 C19 1.508(8)
C17 C18 1.527(7)
C20 C21 1.520(7)
C20 C22 1.529(8)
C23 C24 1.395(6)
C23 C28 1.408(6)
C24 C25 1.394(6)
C24 C29 1.505(6)
C25 C26 1.374(7)
C26 C27 1.376(8)
C27 C28 1.397(6)
C28 C32 1.505(7)
C29 C30 1.504(8)
C29 C31 1.551(8)
C32 C34 1.509(10)
C32 C33 1.524(8)
